data_4349292
loop_
_publ_author_name
'Guan, Chao'
'Zhang, Dan-Dan'
'Pan, Yupeng'
'Iguchi, Masayuki'
'Ajitha, Manjaly J.'
'Hu, Jinsong'
'Li, Huaifeng'
'Yao, Changguang'
'Huang, Mei-Hui'
'Min, Shixiong'
'Zheng, Junrong'
'Himeda, Yuichiro'
'Kawanami, Hajime'
'Huang, Kuo-Wei'

_publ_section_title
;
 Dehydrogenation of Formic Acid Catalyzed by a Ruthenium Complex with an
 N,N'-Diimine Ligand.
;
_journal_issue 1
_journal_name_full 'Inorganic chemistry'
_journal_page_first 438
_journal_page_last 445
_journal_paper_doi 10.1021/acs.inorgchem.6b02334
_journal_volume 56
_journal_year 2017
_chemical_formula_sum 'C16 H24 Cl2 N4 O0 Ru'
_chemical_formula_weight 444.36
_space_group_IT_number 19
_space_group_name_Hall 'P 2ac 2ab'
_space_group_name_H-M_alt 'P 21 21 21'
_symmetry_cell_setting orthorhombic
_symmetry_space_group_name_H-M 'P 21 21 21'
_atom_sites_solution_hydrogens geom
_atom_sites_solution_primary direct
_atom_sites_solution_secondary difmap
_audit_creation_method SHELXL-97
_cell_angle_alpha 90.00
_cell_angle_beta 90.00
_cell_angle_gamma 90.00
_cell_formula_units_Z 4
_cell_length_a 10.0036(5)
_cell_length_b 13.3611(7)
_cell_length_c 13.6771(7)
_cell_measurement_reflns_used 9877
_cell_measurement_temperature 160(2)
_cell_measurement_theta_max 72.12
_cell_measurement_theta_min 3.31
_cell_volume 1828.07(16)
_computing_structure_refinement 'SHELXL-97 (Sheldrick, 1997)'
_computing_structure_solution 'SHELXS-97 (Sheldrick, 1990)'
_diffrn_ambient_temperature 160(2)
_diffrn_measured_fraction_theta_full 0.976
_diffrn_measured_fraction_theta_max 0.976
_diffrn_measurement_device_type 'Bruker APEX-II CCD'
_diffrn_measurement_method '\f and \w scans'
_diffrn_radiation_monochromator graphite
_diffrn_radiation_source 'fine-focus sealed tube'
_diffrn_radiation_type CuK\a
_diffrn_radiation_wavelength 1.54178
_diffrn_reflns_av_R_equivalents 0.0314
_diffrn_reflns_av_sigmaI/netI 0.0341
_diffrn_reflns_limit_h_max 11
_diffrn_reflns_limit_h_min -12
_diffrn_reflns_limit_k_max 16
_diffrn_reflns_limit_k_min -15
_diffrn_reflns_limit_l_max 16
_diffrn_reflns_limit_l_min -8
_diffrn_reflns_number 11625
_diffrn_reflns_theta_full 72.11
_diffrn_reflns_theta_max 72.11
_diffrn_reflns_theta_min 4.63
_exptl_absorpt_coefficient_mu 9.655
_exptl_absorpt_correction_T_max 0.3253
_exptl_absorpt_correction_T_min 0.2483
_exptl_absorpt_correction_type multi-scan
_exptl_crystal_density_diffrn 1.615
_exptl_crystal_density_method 'not measured'
_exptl_crystal_description block
_exptl_crystal_F_000 904
_exptl_crystal_size_max 0.20
_exptl_crystal_size_mid 0.18
_exptl_crystal_size_min 0.15
_refine_diff_density_max 0.453
_refine_diff_density_min -1.230
_refine_diff_density_rms 0.103
_refine_ls_abs_structure_details 'Flack H D (1983), Acta Cryst. A39, 876-881'
_refine_ls_abs_structure_Flack 0.00
_refine_ls_extinction_method none
_refine_ls_goodness_of_fit_ref 1.101
_refine_ls_hydrogen_treatment ref
_refine_ls_matrix_type full
_refine_ls_number_parameters 235
_refine_ls_number_reflns 3390
_refine_ls_number_restraints 0
_refine_ls_restrained_S_all 1.101
_refine_ls_R_factor_all 0.0297
_refine_ls_R_factor_gt 0.0290
_refine_ls_shift/su_max 0.001
_refine_ls_shift/su_mean 0.000
_refine_ls_structure_factor_coef Fsqd
_refine_ls_weighting_details 'calc w=1/[\s^2^(Fo^2^)+(0.0434P)^2^+2.4794P] where P=(Fo^2^+2Fc^2^)/3'
_refine_ls_weighting_scheme calc
_refine_ls_wR_factor_gt 0.0774
_refine_ls_wR_factor_ref 0.0818
_reflns_number_gt 3356
_reflns_number_total 3390
_reflns_threshold_expression >2sigma(I)
_cod_data_source_file ic6b02334_si_002.cif
_cod_data_source_block gc
_cod_depositor_comments
;
The following automatic conversions were performed:

data item '_symmetry_cell_setting' value 'Orthorhombic' was changed
to 'orthorhombic' in accordance with the
/home/saulius/struct/COD-crude-data/automatic-downloads/DataCite-retrospective/ACS/depositions/lib/dictionaries/cif_core.dic
dictionary named 'cif_core.dic' version 2.4.2 last updated on
2011-04-26.

Automatic conversion script
Id: cif_fix_values 6909 2019-04-08 15:41:33Z antanas 
;
_cod_original_sg_symbol_H-M P2(1)2(1)2(1)
_cod_database_code 4349292

loop_
_symmetry_equiv_pos_as_xyz
'x, y, z'
'-x+1/2, -y, z+1/2'
'-x, y+1/2, -z+1/2'
'x+1/2, -y+1/2, -z'

loop_
_atom_site_label
_atom_site_type_symbol
_atom_site_fract_x
_atom_site_fract_y
_atom_site_fract_z
_atom_site_U_iso_or_equiv
_atom_site_adp_type
_atom_site_occupancy
_atom_site_symmetry_multiplicity
_atom_site_calc_flag
_atom_site_refinement_flags
C1 C -0.0116(5) 0.4402(4) 0.3806(3) 0.0356(11) Uani 1 1 d .
H1A H 0.0797 0.4382 0.4065 0.053 Uiso 1 1 calc R
H1B H -0.0619 0.3825 0.4052 0.053 Uiso 1 1 calc R
H1C H -0.0555 0.5021 0.4017 0.053 Uiso 1 1 calc R
C2 C -0.0073(4) 0.4366(4) 0.2685(3) 0.0242(9) Uani 1 1 d .
C3 C 0.0746(4) 0.5032(3) 0.2159(3) 0.0231(9) Uani 1 1 d .
C4 C -0.0837(4) 0.3639(4) 0.2171(3) 0.0247(9) Uani 1 1 d .
C5 C -0.0733(4) 0.3573(4) 0.1153(3) 0.0259(9) Uani 1 1 d .
C6 C 0.0818(4) 0.4977(3) 0.1125(4) 0.0260(9) Uani 1 1 d .
C7 C 0.0089(4) 0.4247(3) 0.0601(3) 0.0235(9) Uani 1 1 d .
C8 C 0.0140(5) 0.4160(4) -0.0507(3) 0.0273(10) Uani 1 1 d .
H8 H -0.0181 0.3474 -0.0683 0.033 Uiso 1 1 calc R
C9 C 0.1539(5) 0.4287(6) -0.0948(4) 0.0529(17) Uani 1 1 d .
H9A H 0.1499 0.4170 -0.1655 0.079 Uiso 1 1 calc R
H9B H 0.2151 0.3804 -0.0648 0.079 Uiso 1 1 calc R
H9C H 0.1860 0.4968 -0.0823 0.079 Uiso 1 1 calc R
C10 C -0.0843(6) 0.4910(5) -0.0945(4) 0.0452(14) Uani 1 1 d .
H10A H -0.1722 0.4823 -0.0640 0.068 Uiso 1 1 calc R
H10B H -0.0916 0.4797 -0.1651 0.068 Uiso 1 1 calc R
H10C H -0.0522 0.5592 -0.0825 0.068 Uiso 1 1 calc R
C11 C 0.4264(4) 0.4217(3) 0.1007(3) 0.0243(9) Uani 1 1 d .
H11A H 0.4087 0.4945 0.0966 0.029 Uiso 1 1 calc R
H11B H 0.4177 0.3922 0.0346 0.029 Uiso 1 1 calc R
C12 C 0.5666(4) 0.4011(3) 0.1440(3) 0.0223(9) Uani 1 1 d .
H12A H 0.6310 0.3811 0.0926 0.027 Uiso 1 1 calc R
H12B H 0.6017 0.4603 0.1792 0.027 Uiso 1 1 calc R
C13 C 0.4064(4) 0.3154(3) 0.2259(3) 0.0204(8) Uani 1 1 d .
C14 C 0.3312(4) 0.2533(3) 0.2940(3) 0.0195(8) Uani 1 1 d .
C15 C 0.2626(5) 0.1475(4) 0.4131(3) 0.0311(10) Uani 1 1 d .
H15A H 0.2682 0.1744 0.4805 0.037 Uiso 1 1 calc R
H15B H 0.2579 0.0735 0.4158 0.037 Uiso 1 1 calc R
C16 C 0.1426(5) 0.1918(4) 0.3574(4) 0.0337(10) Uani 1 1 d .
H16A H 0.0961 0.1393 0.3192 0.040 Uiso 1 1 calc R
H16B H 0.0780 0.2227 0.4032 0.040 Uiso 1 1 calc R
Cl1 Cl 0.30623(11) 0.69826(9) 0.12326(9) 0.0335(3) Uani 1 1 d .
Cl2 Cl 0.17058(11) 0.20279(9) 0.08274(9) 0.0355(3) Uani 1 1 d .
H1 H 0.139(5) 0.541(4) 0.082(3) 0.021(11) Uiso 1 1 d .
H3 H 0.122(5) 0.556(3) 0.250(3) 0.017(10) Uiso 1 1 d .
H4 H -0.131(6) 0.313(4) 0.257(4) 0.028(13) Uiso 1 1 d .
H5 H -0.119(7) 0.301(5) 0.075(5) 0.052(17) Uiso 1 1 d .
H2A H 0.588(5) 0.301(4) 0.248(4) 0.019(13) Uiso 1 1 d .
H4A H 0.451(7) 0.174(5) 0.374(5) 0.045(18) Uiso 1 1 d .
N1 N 0.3348(3) 0.3733(2) 0.1698(3) 0.0214(7) Uani 1 1 d .
N2 N 0.5388(4) 0.3185(3) 0.2110(3) 0.0255(8) Uani 1 1 d .
N3 N 0.2017(4) 0.2678(3) 0.2922(3) 0.0206(7) Uani 1 1 d .
N4 N 0.3761(5) 0.1816(3) 0.3527(3) 0.0311(8) Uani 1 1 d .
Ru1 Ru 0.12831(3) 0.35206(2) 0.17560(2) 0.01718(10) Uani 1 1 d .

loop_
_atom_site_aniso_label
_atom_site_aniso_U_11
_atom_site_aniso_U_22
_atom_site_aniso_U_33
_atom_site_aniso_U_23
_atom_site_aniso_U_13
_atom_site_aniso_U_12
C1 0.036(3) 0.052(3) 0.019(2) -0.010(2) 0.004(2) 0.009(2)
C2 0.022(2) 0.040(2) 0.0105(18) -0.0049(18) 0.0016(16) 0.0101(19)
C3 0.0199(19) 0.023(2) 0.026(2) -0.0053(17) -0.0043(17) 0.0055(17)
C4 0.0097(17) 0.036(2) 0.028(2) 0.002(2) 0.0044(15) 0.0004(17)
C5 0.0081(16) 0.036(2) 0.034(2) -0.001(2) -0.0031(16) 0.0001(18)
C6 0.0143(19) 0.022(2) 0.041(3) 0.0032(19) -0.0033(18) 0.0027(16)
C7 0.0129(18) 0.027(2) 0.030(2) -0.0040(18) -0.0013(17) 0.0033(17)
C8 0.027(2) 0.041(2) 0.014(2) 0.0052(17) 0.0025(17) -0.002(2)
C9 0.031(3) 0.101(5) 0.027(3) -0.007(3) 0.010(2) -0.012(3)
C10 0.054(4) 0.052(3) 0.029(3) 0.008(2) -0.008(2) 0.008(3)
C11 0.0146(18) 0.029(2) 0.030(2) 0.0026(18) 0.0031(17) -0.0009(16)
C12 0.0213(19) 0.034(2) 0.0119(19) 0.0006(16) 0.0029(15) -0.0024(18)
C13 0.0145(19) 0.0195(18) 0.027(2) -0.0041(17) -0.0023(15) 0.0002(14)
C14 0.0182(19) 0.0190(18) 0.021(2) -0.0006(15) -0.0015(15) 0.0021(15)
C15 0.040(2) 0.027(2) 0.027(2) 0.001(2) 0.0093(19) 0.001(2)
C16 0.027(2) 0.036(2) 0.038(3) 0.014(2) 0.003(2) -0.009(2)
Cl1 0.0268(5) 0.0332(5) 0.0405(6) -0.0031(5) -0.0080(5) -0.0068(4)
Cl2 0.0307(5) 0.0360(6) 0.0399(6) -0.0173(5) -0.0042(5) 0.0054(4)
N1 0.0125(14) 0.0234(16) 0.0282(18) 0.0011(16) 0.0018(14) -0.0014(12)
N2 0.0116(16) 0.032(2) 0.032(2) 0.0011(16) -0.0013(15) 0.0004(14)
N3 0.0196(17) 0.0225(17) 0.0198(17) 0.0022(13) 0.0017(13) -0.0024(14)
N4 0.0262(19) 0.0335(19) 0.033(2) 0.0075(16) -0.0015(18) 0.0011(17)
Ru1 0.01089(13) 0.02180(15) 0.01884(15) -0.00097(12) 0.00014(11) -0.00075(11)

loop_
_atom_type_symbol
_atom_type_description
_atom_type_scat_dispersion_real
_atom_type_scat_dispersion_imag
_atom_type_scat_source
C C 0.0181 0.0091 'International Tables Vol C Tables 4.2.6.8 and 6.1.1.4'
H H 0.0000 0.0000 'International Tables Vol C Tables 4.2.6.8 and 6.1.1.4'
N N 0.0311 0.0180 'International Tables Vol C Tables 4.2.6.8 and 6.1.1.4'
O O 0.0492 0.0322 'International Tables Vol C Tables 4.2.6.8 and 6.1.1.4'
Cl Cl 0.3639 0.7018 'International Tables Vol C Tables 4.2.6.8 and 6.1.1.4'
Ru Ru 0.0552 3.2960 'International Tables Vol C Tables 4.2.6.8 and 6.1.1.4'

loop_
_geom_angle_atom_site_label_1
_geom_angle_atom_site_label_2
_geom_angle_atom_site_label_3
_geom_angle
C3 C2 C4 119.5(4)
C3 C2 C1 120.5(5)
C4 C2 C1 120.0(4)
C3 C2 Ru1 70.5(2)
C4 C2 Ru1 72.1(2)
C1 C2 Ru1 128.1(3)
C2 C3 C6 120.5(4)
C2 C3 Ru1 71.6(2)
C6 C3 Ru1 71.6(3)
C5 C4 C2 119.6(4)
C5 C4 Ru1 70.5(2)
C2 C4 Ru1 70.0(2)
C4 C5 C7 121.8(4)
C4 C5 Ru1 72.2(2)
C7 C5 Ru1 71.9(2)
C7 C6 C3 121.1(4)
C7 C6 Ru1 72.3(3)
C3 C6 Ru1 70.3(3)
C6 C7 C5 117.5(4)
C6 C7 C8 122.8(4)
C5 C7 C8 119.7(4)
C6 C7 Ru1 70.1(3)
C5 C7 Ru1 69.9(2)
C8 C7 Ru1 131.4(3)
C7 C8 C10 108.6(4)
C7 C8 C9 114.5(4)
C10 C8 C9 111.2(5)
N1 C11 C12 103.9(3)
N2 C12 C11 101.7(3)
N1 C13 N2 115.8(4)
N1 C13 C14 115.5(3)
N2 C13 C14 128.6(4)
N3 C14 N4 116.9(4)
N3 C14 C13 114.4(4)
N4 C14 C13 128.5(4)
N4 C15 C16 101.8(4)
N3 C16 C15 104.5(4)
C13 N1 C11 107.4(3)
C13 N1 Ru1 116.1(3)
C11 N1 Ru1 134.6(3)
C13 N2 C12 107.8(4)
C14 N3 C16 106.4(4)
C14 N3 Ru1 116.2(3)
C16 N3 Ru1 133.9(3)
C14 N4 C15 107.5(4)
N3 Ru1 N1 75.76(14)
N3 Ru1 C3 113.37(15)
N1 Ru1 C3 97.40(15)
N3 Ru1 C2 93.03(15)
N1 Ru1 C2 124.67(16)
C3 Ru1 C2 37.87(18)
N3 Ru1 C6 149.31(16)
N1 Ru1 C6 94.28(15)
C3 Ru1 C6 38.14(17)
C2 Ru1 C6 68.56(17)
N3 Ru1 C5 129.22(16)
N1 Ru1 C5 153.77(17)
C3 Ru1 C5 80.60(18)
C2 Ru1 C5 68.15(17)
C6 Ru1 C5 67.93(17)
N3 Ru1 C4 100.39(15)
N1 Ru1 C4 162.52(16)
C3 Ru1 C4 68.13(17)
C2 Ru1 C4 37.92(17)
C6 Ru1 C4 80.36(17)
C5 Ru1 C4 37.27(16)
N3 Ru1 C7 167.40(14)
N1 Ru1 C7 116.67(16)
C3 Ru1 C7 68.70(16)
C2 Ru1 C7 81.50(16)
C6 Ru1 C7 37.59(17)
C5 Ru1 C7 38.18(17)
C4 Ru1 C7 68.39(17)
N3 Ru1 Cl2 83.94(10)
N1 Ru1 Cl2 85.33(10)
C3 Ru1 Cl2 162.64(12)
C2 Ru1 Cl2 148.21(13)
C6 Ru1 Cl2 124.73(14)
C5 Ru1 Cl2 89.37(13)
C4 Ru1 Cl2 111.45(13)
C7 Ru1 Cl2 94.71(12)

loop_
_geom_bond_atom_site_label_1
_geom_bond_atom_site_label_2
_geom_bond_distance
C1 C2 1.535(5)
C2 C3 1.407(7)
C2 C4 1.422(7)
C2 Ru1 2.175(4)
C3 C6 1.418(6)
C3 Ru1 2.161(4)
C4 C5 1.400(6)
C4 Ru1 2.202(4)
C5 C7 1.435(6)
C5 Ru1 2.180(4)
C6 C7 1.413(6)
C6 Ru1 2.179(4)
C7 C8 1.521(6)
C7 Ru1 2.206(4)
C8 C10 1.527(7)
C8 C9 1.532(7)
C11 N1 1.467(5)
C11 C12 1.548(6)
C12 N2 1.462(6)
C13 N1 1.303(6)
C13 N2 1.341(5)
C13 C14 1.457(6)
C14 N3 1.311(5)
C14 N4 1.328(6)
C15 N4 1.476(6)
C15 C16 1.540(7)
C16 N3 1.476(5)
Cl2 Ru1 2.4021(11)
N1 Ru1 2.087(3)
N3 Ru1 2.085(3)
